data_1551555
loop_
_publ_author_name
'MITSUHASHI, Ryoji'
'MIYAZAKI, Yusuke'
'HOSOYA, Satoshi'
'MIKURIYA, Masahiro'

_publ_section_title
;
 Synthesis and Crystal Structure of
 Bis[2-(2-imidazolinyl)phenolato]copper(II)
;
_journal_issue 0
_journal_name_full 'X-ray Structure Analysis Online'
_journal_page_first 11
_journal_paper_doi 10.2116/xraystruct.34.11
_journal_volume 34
_journal_year 2018
_chemical_formula_moiety 'C18 H18 Cu N4 O2'
_chemical_formula_sum 'C18 H18 Cu N4 O2'
_chemical_formula_weight 385.90
_space_group_crystal_system monoclinic
_space_group_IT_number 14
_space_group_name_Hall '-P 2ybc'
_space_group_name_H-M_alt 'P 1 21/c 1'
_symmetry_space_group_name_Hall '-P 2ybc'
_symmetry_space_group_name_H-M 'P 1 21/c 1'
_atom_sites_solution_hydrogens mixed
_audit_creation_method SHELXL-2014/7
_cell_angle_alpha 90
_cell_angle_beta 112.0280(10)
_cell_angle_gamma 90
_cell_formula_units_Z 2
_cell_length_a 9.2964(9)
_cell_length_b 10.4722(10)
_cell_length_c 8.8271(9)
_cell_measurement_reflns_used 1976
_cell_measurement_temperature 90(2)
_cell_measurement_theta_max 27.73
_cell_measurement_theta_min 2.36
_cell_volume 796.62(14)
_computing_cell_refinement 'Bruker SAINT'
_computing_data_collection 'Bruker APEX2'
_computing_data_reduction 'Bruker SAINT'
_computing_molecular_graphics 'SHELXL-2014/7 (Sheldrick, 2014)'
_computing_publication_material 'Yadokari-XG 2009 (Wakita,Nemoto et al., 2009)'
_computing_structure_refinement 'SHELXL-2014/7 (Sheldrick, 2014)'
_computing_structure_solution 'SHELXT 2014/5 (Sheldrick, 2014)'
_diffrn_ambient_temperature 90(2)
_diffrn_measured_fraction_theta_full 1.000
_diffrn_measured_fraction_theta_max 0.964
_diffrn_measurement_device_type 'Bruker APEX CCD'
_diffrn_measurement_method '\f and \w scans'
_diffrn_radiation_type MoK\a
_diffrn_radiation_wavelength 0.71073
_diffrn_reflns_av_R_equivalents 0.0206
_diffrn_reflns_av_unetI/netI 0.0269
_diffrn_reflns_Laue_measured_fraction_full 1.000
_diffrn_reflns_Laue_measured_fraction_max 0.964
_diffrn_reflns_limit_h_max 9
_diffrn_reflns_limit_h_min -12
_diffrn_reflns_limit_k_max 13
_diffrn_reflns_limit_k_min -13
_diffrn_reflns_limit_l_max 11
_diffrn_reflns_limit_l_min -8
_diffrn_reflns_number 5025
_diffrn_reflns_point_group_measured_fraction_full 1.000
_diffrn_reflns_point_group_measured_fraction_max 0.964
_diffrn_reflns_theta_full 25.242
_diffrn_reflns_theta_max 28.431
_diffrn_reflns_theta_min 2.363
_exptl_absorpt_coefficient_mu 1.391
_exptl_absorpt_correction_T_max 0.897
_exptl_absorpt_correction_T_min 0.664
_exptl_absorpt_correction_type multi-scan
_exptl_absorpt_process_details SADABS
_exptl_crystal_colour brown
_exptl_crystal_density_diffrn 1.609
_exptl_crystal_description platelet
_exptl_crystal_F_000 398
_exptl_crystal_size_max 0.320
_exptl_crystal_size_mid 0.240
_exptl_crystal_size_min 0.080
_refine_diff_density_max 0.561
_refine_diff_density_min -0.253
_refine_diff_density_rms 0.082
_refine_ls_extinction_method none
_refine_ls_goodness_of_fit_ref 1.057
_refine_ls_hydrogen_treatment mixed
_refine_ls_matrix_type full
_refine_ls_number_parameters 119
_refine_ls_number_reflns 1943
_refine_ls_number_restraints 0
_refine_ls_restrained_S_all 1.057
_refine_ls_R_factor_all 0.0386
_refine_ls_R_factor_gt 0.0306
_refine_ls_shift/su_max 0.000
_refine_ls_shift/su_mean 0.000
_refine_ls_structure_factor_coef Fsqd
_refine_ls_weighting_details 'w=1/[\s^2^(Fo^2^)+(0.0504P)^2^+0.2003P] where P=(Fo^2^+2Fc^2^)/3'
_refine_ls_weighting_scheme calc
_refine_ls_wR_factor_gt 0.0803
_refine_ls_wR_factor_ref 0.0844
_reflns_Friedel_coverage 0.000
_reflns_number_gt 1632
_reflns_number_total 1943
_reflns_threshold_expression 'I > 2\s(I)'
_cod_data_source_file 34_11_1.txt
_cod_data_source_block 1110171m_0ma
_cod_database_code 1551555
_shelx_shelxl_version_number 2014/7
_shelx_space_group_comment
;
The symmetry employed for this shelxl refinement is uniquely defined
by the following loop, which should always be used as a source of
symmetry information in preference to the above space-group names.
They are only intended as comments.
;
_shelx_estimated_absorpt_t_min 0.664
_shelx_estimated_absorpt_t_max 0.897

loop_
_space_group_symop_operation_xyz
'x, y, z'
'-x, y+1/2, -z+1/2'
'-x, -y, -z'
'x, -y-1/2, z-1/2'

loop_
_atom_site_label
_atom_site_type_symbol
_atom_site_fract_x
_atom_site_fract_y
_atom_site_fract_z
_atom_site_U_iso_or_equiv
_atom_site_adp_type
_atom_site_occupancy
_atom_site_site_symmetry_order
_atom_site_calc_flag
_atom_site_refinement_flags_posn
_atom_site_refinement_flags_adp
_atom_site_refinement_flags_occupancy
Cu1 Cu 0.5000 0.5000 0.5000 0.01375(12) Uani 1 2 d S . P
O1 O 0.36191(15) 0.53932(12) 0.27864(15) 0.0163(3) Uani 1 1 d . . .
C1 C 0.3142(2) 0.65392(16) 0.2186(2) 0.0144(4) Uani 1 1 d . . .
C2 C 0.1817(2) 0.66368(17) 0.0725(2) 0.0176(4) Uani 1 1 d . . .
H2 H 0.1306 0.5879 0.0204 0.021 Uiso 1 1 calc R U .
C3 C 0.1248(2) 0.78044(18) 0.0036(2) 0.0201(4) Uani 1 1 d . . .
H3 H 0.0363 0.7836 -0.0954 0.024 Uiso 1 1 calc R U .
C4 C 0.1953(2) 0.89379(17) 0.0773(2) 0.0191(4) Uani 1 1 d . . .
H4 H 0.1540 0.9741 0.0312 0.023 Uiso 1 1 calc R U .
C5 C 0.3266(2) 0.88715(17) 0.2189(2) 0.0167(4) Uani 1 1 d . . .
H5 H 0.3754 0.9640 0.2698 0.020 Uiso 1 1 calc R U .
C6 C 0.3895(2) 0.76948(16) 0.2892(2) 0.0141(4) Uani 1 1 d . . .
C7 C 0.5355(2) 0.76768(16) 0.4302(2) 0.0134(4) Uani 1 1 d . . .
N1 N 0.62358(18) 0.87554(15) 0.47881(18) 0.0156(3) Uani 1 1 d . . .
H1 H 0.619(3) 0.929(2) 0.411(3) 0.020(6) Uiso 1 1 d . . .
C8 C 0.7770(2) 0.83688(17) 0.5933(2) 0.0164(4) Uani 1 1 d . . .
H8 H 0.8189 0.8982 0.6848 0.020 Uiso 1 1 calc R U .
H8A H 0.8515 0.8277 0.5380 0.020 Uiso 1 1 calc R U .
C9 C 0.7403(2) 0.70793(17) 0.6518(2) 0.0181(4) Uani 1 1 d . . .
H9 H 0.8246 0.6458 0.6661 0.022 Uiso 1 1 calc R U .
H9A H 0.7256 0.7171 0.7567 0.022 Uiso 1 1 calc R U .
N2 N 0.59520(18) 0.66715(14) 0.52048(17) 0.0151(3) Uani 1 1 d . . .

loop_
_atom_site_aniso_label
_atom_site_aniso_U_11
_atom_site_aniso_U_22
_atom_site_aniso_U_33
_atom_site_aniso_U_23
_atom_site_aniso_U_13
_atom_site_aniso_U_12
Cu1 0.01692(18) 0.01089(17) 0.01072(17) 0.00072(10) 0.00207(12) -0.00087(11)
O1 0.0203(7) 0.0133(6) 0.0117(6) 0.0006(5) 0.0018(5) 0.0013(5)
C1 0.0170(9) 0.0140(8) 0.0130(8) 0.0004(6) 0.0064(7) 0.0004(7)
C2 0.0193(9) 0.0160(8) 0.0153(8) -0.0019(7) 0.0040(7) -0.0006(7)
C3 0.0175(9) 0.0226(10) 0.0161(8) 0.0040(7) 0.0016(7) 0.0015(7)
C4 0.0185(9) 0.0155(9) 0.0215(9) 0.0049(7) 0.0054(7) 0.0031(7)
C5 0.0190(9) 0.0137(8) 0.0179(8) 0.0013(6) 0.0075(7) 0.0008(7)
C6 0.0163(9) 0.0149(8) 0.0116(8) -0.0001(6) 0.0059(7) 0.0009(7)
C7 0.0163(9) 0.0132(8) 0.0122(8) -0.0011(6) 0.0070(7) -0.0004(6)
N1 0.0164(8) 0.0127(7) 0.0147(7) 0.0021(6) 0.0025(6) -0.0013(6)
C8 0.0168(9) 0.0150(8) 0.0149(8) 0.0007(7) 0.0029(7) -0.0003(7)
C9 0.0199(9) 0.0161(8) 0.0136(8) 0.0013(7) 0.0010(7) -0.0015(7)
N2 0.0171(8) 0.0144(7) 0.0111(7) 0.0003(5) 0.0020(6) -0.0015(6)

loop_
_atom_type_symbol
_atom_type_description
_atom_type_scat_dispersion_real
_atom_type_scat_dispersion_imag
_atom_type_scat_source
C C 0.0033 0.0016 'International Tables Vol C Tables 4.2.6.8 and 6.1.1.4'
H H 0.0000 0.0000 'International Tables Vol C Tables 4.2.6.8 and 6.1.1.4'
N N 0.0061 0.0033 'International Tables Vol C Tables 4.2.6.8 and 6.1.1.4'
O O 0.0106 0.0060 'International Tables Vol C Tables 4.2.6.8 and 6.1.1.4'
Cu Cu 0.3201 1.2651 'International Tables Vol C Tables 4.2.6.8 and 6.1.1.4'

loop_
_geom_angle_atom_site_label_1
_geom_angle_atom_site_label_2
_geom_angle_atom_site_label_3
_geom_angle
_geom_angle_site_symmetry_1
_geom_angle_site_symmetry_3
O1 Cu1 O1 180.00(5) . 3_666
O1 Cu1 N2 89.50(6) . 3_666
O1 Cu1 N2 90.50(6) 3_666 3_666
O1 Cu1 N2 90.50(6) . .
O1 Cu1 N2 89.50(6) 3_666 .
N2 Cu1 N2 180.0 3_666 .
C1 O1 Cu1 126.43(11) . .
O1 C1 C2 118.59(15) . .
O1 C1 C6 124.26(16) . .
C2 C1 C6 117.13(16) . .
C3 C2 C1 121.66(17) . .
C3 C2 H2 119.2 . .
C1 C2 H2 119.2 . .
C2 C3 C4 120.91(17) . .
C2 C3 H3 119.5 . .
C4 C3 H3 119.5 . .
C5 C4 C3 118.71(17) . .
C5 C4 H4 120.6 . .
C3 C4 H4 120.6 . .
C4 C5 C6 121.56(17) . .
C4 C5 H5 119.2 . .
C6 C5 H5 119.2 . .
C5 C6 C1 119.93(16) . .
C5 C6 C7 119.25(16) . .
C1 C6 C7 120.77(15) . .
N2 C7 N1 113.90(15) . .
N2 C7 C6 125.16(16) . .
N1 C7 C6 120.93(15) . .
C7 N1 C8 107.63(14) . .
C7 N1 H1 118.8(16) . .
C8 N1 H1 118.1(16) . .
N1 C8 C9 101.19(14) . .
N1 C8 H8 111.5 . .
C9 C8 H8 111.5 . .
N1 C8 H8A 111.5 . .
C9 C8 H8A 111.5 . .
H8 C8 H8A 109.3 . .
N2 C9 C8 104.19(13) . .
N2 C9 H9 110.9 . .
C8 C9 H9 110.9 . .
N2 C9 H9A 110.9 . .
C8 C9 H9A 110.9 . .
H9 C9 H9A 108.9 . .
C7 N2 C9 107.42(14) . .
C7 N2 Cu1 126.41(12) . .
C9 N2 Cu1 125.87(11) . .

loop_
_geom_bond_atom_site_label_1
_geom_bond_atom_site_label_2
_geom_bond_distance
_geom_bond_site_symmetry_2
Cu1 O1 1.9375(12) .
Cu1 O1 1.9375(12) 3_666
Cu1 N2 1.9390(15) 3_666
Cu1 N2 1.9390(15) .
O1 C1 1.320(2) .
C1 C2 1.414(2) .
C1 C6 1.420(2) .
C2 C3 1.380(3) .
C2 H2 0.9500 .
C3 C4 1.394(3) .
C3 H3 0.9500 .
C4 C5 1.383(2) .
C4 H4 0.9500 .
C5 C6 1.405(2) .
C5 H5 0.9500 .
C6 C7 1.457(2) .
C7 N2 1.312(2) .
C7 N1 1.367(2) .
N1 C8 1.462(2) .
N1 H1 0.81(2) .
C8 C9 1.529(2) .
C8 H8 0.9900 .
C8 H8A 0.9900 .
C9 N2 1.474(2) .
C9 H9 0.9900 .
C9 H9A 0.9900 .

loop_
_geom_hbond_atom_site_label_D
_geom_hbond_atom_site_label_H
_geom_hbond_atom_site_label_A
_geom_hbond_distance_DH
_geom_hbond_distance_HA
_geom_hbond_distance_DA
_geom_hbond_angle_DHA
_geom_hbond_site_symmetry_A
N1 H1 O1 0.81(2) 2.10(2) 2.890(2) 167(2) 2_655

loop_
_geom_torsion_atom_site_label_1
_geom_torsion_atom_site_label_2
_geom_torsion_atom_site_label_3
_geom_torsion_atom_site_label_4
_geom_torsion
Cu1 O1 C1 C2 -162.06(13)
Cu1 O1 C1 C6 19.5(3)
O1 C1 C2 C3 179.53(18)
C6 C1 C2 C3 -2.0(3)
C1 C2 C3 C4 -0.8(3)
C2 C3 C4 C5 1.8(3)
C3 C4 C5 C6 0.0(3)
C4 C5 C6 C1 -2.7(3)
C4 C5 C6 C7 174.69(17)
O1 C1 C6 C5 -177.92(18)
C2 C1 C6 C5 3.7(3)
O1 C1 C6 C7 4.7(3)
C2 C1 C6 C7 -173.75(17)
C5 C6 C7 N2 170.00(18)
C1 C6 C7 N2 -12.6(3)
C5 C6 C7 N1 -10.3(3)
C1 C6 C7 N1 167.08(17)
N2 C7 N1 C8 13.9(2)
C6 C7 N1 C8 -165.81(16)
C7 N1 C8 C9 -22.12(18)
N1 C8 C9 N2 22.53(18)
N1 C7 N2 C9 1.8(2)
C6 C7 N2 C9 -178.48(17)
N1 C7 N2 Cu1 175.80(12)
C6 C7 N2 Cu1 -4.5(3)
C8 C9 N2 C7 -15.86(19)
C8 C9 N2 Cu1 170.14(12)
